data_5000129
loop_
_publ_author_name
'Baker, R. W.'
'Chothia, C.'
'Pauling, P.'
'Weber, H. P.'

_publ_section_title
;
 Molecular Structure of LSD
;
_journal_issue 4061
_journal_name_full Science
_journal_page_first 614
_journal_page_last 615
_journal_paper_doi 10.1126/science.178.4061.614
_journal_volume 178
_journal_year 1972
_chemical_formula_sum 'C27 H32 I N3 O4'
_space_group_IT_number 4
_symmetry_cell_setting monoclinic
_symmetry_space_group_name_Hall 'P 2yb'
_symmetry_space_group_name_H-M 'P 1 21 1'
_cell_angle_alpha 90
_cell_angle_beta 115.53(5)
_cell_angle_gamma 90
_cell_formula_units_Z 4
_cell_length_a 14.21(2)
_cell_length_b 7.65(1)
_cell_length_c 13.24(2)
_cod_original_sg_symbol_H-M 'P 21'
_cod_original_formula_sum 'C27 H32 I1 N3 O4'
_cod_database_code 5000129

loop_
_symmetry_equiv_pos_site_id
_symmetry_equiv_pos_as_xyz
1 x,y,z
2 -x,1/2+y,-z

loop_
_atom_site_label
_atom_site_type_symbol
_atom_site_fract_x
_atom_site_fract_y
_atom_site_fract_z
C1 C 0.32950 0.52560 0.35890
C2 C 0.36680 0.38740 0.18340
C3 C 0.26820 0.38430 0.18320
C4 C 0.24780 0.45080 0.26780
N1 N 0.33800 0.58800 0.45810
C5 C 0.44210 0.63210 0.52070
C6 C 0.42800 0.51550 0.36000
C7 C 0.49960 0.58650 0.46500
C8 C 0.44920 0.46390 0.27380
C9 C 0.55700 0.48510 0.28590
C10 C 0.61980 0.61690 0.37760
C11 C 0.61240 0.59460 0.49000
N2 N 0.73400 0.60540 0.39530
C12 C 0.79820 0.74250 0.47190
C13 C 0.74240 0.61890 0.28740
C14 C 0.69670 0.45510 0.21910
C15 C 0.59260 0.41010 0.21800
C16 C 0.68090 0.49390 0.09770
O1 O 0.67100 0.64000 0.06320
N3 N 0.67840 0.35280 0.03480
C17 C 0.68530 0.16610 0.06350
C18 C 0.78120 0.07720 0.08090
C19 C 0.66450 0.39310 -0.08120
C20 C 0.55190 0.41820 -0.14870
H1 H 0.37390 0.34750 0.11350
H2 H 0.21670 0.29470 0.12050
H3 H 0.17610 0.47120 0.26340
H4 H 0.28790 0.63060 0.46900
H5 H 0.45390 0.69040 0.58460
H6 H 0.64420 0.52520 0.51840
H7 H 0.64030 0.66750 0.53080
H8 H 0.59800 0.73380 0.34440
H9 H 0.75610 0.51920 0.43870
H10 H 0.80750 0.63180 0.30360
H11 H 0.71090 0.72160 0.24650
H12 H 0.73330 0.38720 0.22990
H13 H 0.54680 0.32410 0.15450
H14 H 0.61820 0.06690 0.02730
H15 H 0.66680 0.14200 0.11410
H16 H 0.77640 -0.05590 0.09240
H17? H 0.81630 0.12760 0.00670
H18 H 0.87540 0.13900 0.12430
H19 H 0.70460 0.48580 -0.09260
H20 H 0.69200 0.34710 -0.12880
H21 H 0.52670 0.52490 -0.12860
H22 H 0.53580 0.45800 -0.22360
H23 H 0.55100 0.33280 -0.18250
H24 H 0.85800 0.77080 0.44920
H25 H 0.76620 0.82580 0.45140
H26 H 0.78470 0.74030 0.53330
I1 I 0.11130 1.00000 0.20950
C21 C 0.04240 0.76560 0.22400
C22 C 0.05040 0.71150 0.32670
C23 C 0.01200 0.54790 0.33540
C24 C -0.03500 0.44390 0.24110
C25 C -0.04230 0.50140 0.14110
C26 C -0.00400 0.66460 0.13160
C27 C 0.09520 0.82910 0.43060
O2 O 0.18850 0.79890 0.49380
O3 O 0.03870 0.93350 0.44430
H27 H 0.01150 0.49350 0.40760
H28 H -0.04310 0.33390 0.27480
H29 H -0.06360 0.45790 0.08370
H30 H 0.01130 0.66370 0.08050
H31? H 0.17540 0.76800 0.54980

loop_
_atom_type_symbol
_atom_type_radius_bond
C 0.68
H 0.23
I 1.40
N 0.68
O 0.68
